data_2020747
loop_
_publ_author_name
'Pavlyuk, Volodymyr'
'Dmytriv, Grygoriy'
'Tarasiuk, Ivan'
'Ehrenberg, Helmut'

_publ_section_title
;
 Li~9~Al~4~Sn~5~ as a new ordered superstructure of the Li~13~Sn~5~ type
;
_journal_issue 4
_journal_name_full 'Acta Crystallographica Section C'
_journal_page_first
;
;
_journal_paper_doi 10.1107/S205322961700420X
_journal_volume 73
_journal_year 2017
_chemical_formula_iupac 'Li9 Al4 Sn5'
_chemical_formula_moiety 'Al4 Li2 Sn5, 7(Li)'
_chemical_formula_sum 'Al4 Li9 Sn5'
_chemical_formula_weight 763.93
_chemical_name_systematic
;
Nonalithium tetraaluminium pentastannide
;
_space_group_crystal_system trigonal
_space_group_IT_number 164
_space_group_name_Hall '-P 3 2"'
_space_group_name_H-M_alt 'P -3 m 1'
_symmetry_space_group_name_Hall '-P 3 2"'
_symmetry_space_group_name_H-M 'P -3 m 1'
_audit_creation_method SHELXL-2014/7
_cell_angle_alpha 90
_cell_angle_beta 90
_cell_angle_gamma 120
_cell_formula_units_Z 1
_cell_length_a 4.7170(7)
_cell_length_b 4.7170(7)
_cell_length_c 17.077(3)
_cell_measurement_reflns_used 352
_cell_measurement_temperature 293(2)
_cell_measurement_theta_max 27.438
_cell_measurement_theta_min 2.385
_cell_volume 329.06(9)
_computing_cell_refinement
;
CrysAlis CCD (Oxford Diffraction, 2008)
;
_computing_data_collection
;
CrysAlis CCD (Oxford Diffraction, 2008)
;
_computing_data_reduction
;
CrysAlis RED (Oxford Diffraction, 2008)
;
_computing_molecular_graphics
;
DIAMOND (Brandenburg, 2006)
;
_computing_publication_material
;
SHELXL2014 (Sheldrick, 2015)
;
_computing_structure_refinement
;
SHELXL2014 (Sheldrick, 2015)
;
_computing_structure_solution
;
SHELXS2014 (Sheldrick, 2008)
;
_diffrn_ambient_temperature 293(2)
_diffrn_measured_fraction_theta_full 0.996
_diffrn_measured_fraction_theta_max 0.997
_diffrn_measurement_device_type 'Oxford Diffraction Xcalibur3 CCD'
_diffrn_measurement_method '\w scans'
_diffrn_radiation_type MoK\a
_diffrn_radiation_wavelength 0.71073
_diffrn_reflns_av_R_equivalents 0.0737
_diffrn_reflns_limit_h_max 6
_diffrn_reflns_limit_h_min -6
_diffrn_reflns_limit_k_max 6
_diffrn_reflns_limit_k_min -6
_diffrn_reflns_limit_l_max 22
_diffrn_reflns_limit_l_min -22
_diffrn_reflns_number 3006
_diffrn_reflns_theta_full 25.242
_diffrn_reflns_theta_max 27.438
_diffrn_reflns_theta_min 2.385
_exptl_absorpt_coefficient_mu 9.569
_exptl_absorpt_correction_T_max 0.901
_exptl_absorpt_correction_T_min 0.520
_exptl_absorpt_correction_type analytical
_exptl_absorpt_process_details
;
(CrysAlis RED; Oxford Diffraction, 2008)
;
_exptl_crystal_colour 'metallic grey'
_exptl_crystal_density_diffrn 3.855
_exptl_crystal_density_meas 3.86(2)
_exptl_crystal_density_method volumetric
_exptl_crystal_description plate
_exptl_crystal_F_000 329
_exptl_crystal_size_max 0.07
_exptl_crystal_size_mid 0.06
_exptl_crystal_size_min 0.01
_refine_diff_density_max 1.268
_refine_diff_density_min -1.241
_refine_ls_extinction_method none
_refine_ls_goodness_of_fit_ref 1.103
_refine_ls_matrix_type full
_refine_ls_number_parameters 24
_refine_ls_number_reflns 352
_refine_ls_number_restraints 0
_refine_ls_restrained_S_all 1.103
_refine_ls_R_factor_all 0.0243
_refine_ls_R_factor_gt 0.0205
_refine_ls_shift/su_max 0.002
_refine_ls_shift/su_mean 0.000
_refine_ls_structure_factor_coef Fsqd
_refine_ls_weighting_details 'w=1/[\s^2^(Fo^2^)+(0.0010P)^2^+0.0017P] where P=(Fo^2^+2Fc^2^)/3'
_refine_ls_weighting_scheme calc
_refine_ls_wR_factor_gt 0.0644
_refine_ls_wR_factor_ref 0.0663
_reflns_number_gt 324
_reflns_number_total 352
_reflns_threshold_expression 'I > 2\s(I)'
_cod_data_source_file yo3033sup1.cif
_cod_data_source_block I
_cod_original_cell_volume 329.06(12)
_cod_database_code 2020747
_shelx_space_group_comment
;
The symmetry employed for this shelxl refinement is uniquely defined
by the following loop, which should always be used as a source of
symmetry information in preference to the above space-group names.
They are only intended as comments.
;

loop_
_space_group_symop_operation_xyz
'x, y, z'
'-y, x-y, z'
'-x+y, -x, z'
'y, x, -z'
'x-y, -y, -z'
'-x, -x+y, -z'
'-x, -y, -z'
'y, -x+y, -z'
'x-y, x, -z'
'-y, -x, z'
'-x+y, y, z'
'x, x-y, z'

loop_
_atom_site_type_symbol
_atom_site_label
_atom_site_fract_x
_atom_site_fract_y
_atom_site_fract_z
_atom_site_U_iso_or_equiv
_atom_site_adp_type
_atom_site_calc_flag
_atom_site_occupancy
Sn Sn1 0.6667 0.3333 0.38861(4) 0.0166(2) Uani d 1
Sn Sn2 0.6667 0.3333 0.22148(4) 0.0167(2) Uani d 1
Sn Sn3 0.0000 0.0000 0.0000 0.0109(3) Uani d 1
Al Al1 0.6667 0.3333 0.55327(17) 0.0129(6) Uani d 1
Al Al2 0.0000 0.0000 0.16567(18) 0.0238(8) Uani d 1
Li Li1 0.6667 0.3333 0.0701(11) 0.023(4) Uiso d 1
Li Li2 0.6667 0.3333 0.7209(9) 0.012(3) Uiso d 1
Li Li3 0.6667 0.3333 0.8807(16) 0.056(8) Uiso d 1
Li Li4 0.0000 0.0000 0.5000 0.020(6) Uiso d 1
Li Li5 0.0000 0.0000 0.3309(9) 0.012(3) Uiso d 1

loop_
_atom_site_aniso_label
_atom_site_aniso_U_11
_atom_site_aniso_U_22
_atom_site_aniso_U_33
_atom_site_aniso_U_12
_atom_site_aniso_U_13
_atom_site_aniso_U_23
Sn1 0.0158(3) 0.0158(3) 0.0184(3) 0.00788(15) 0.000 0.000
Sn2 0.0167(3) 0.0167(3) 0.0166(3) 0.00837(14) 0.000 0.000
Sn3 0.0112(4) 0.0112(4) 0.0102(4) 0.00560(18) 0.000 0.000
Al1 0.0098(9) 0.0098(9) 0.0192(14) 0.0049(5) 0.000 0.000
Al2 0.0301(12) 0.0301(12) 0.0110(13) 0.0151(6) 0.000 0.000

loop_
_atom_type_symbol
_atom_type_description
_atom_type_scat_dispersion_real
_atom_type_scat_dispersion_imag
_atom_type_scat_source
Li Li -0.0003 0.0001 'International Tables Vol C Tables 4.2.6.8 and 6.1.1.4'
Al Al 0.0645 0.0514 'International Tables Vol C Tables 4.2.6.8 and 6.1.1.4'
Sn Sn -0.6537 1.4246 'International Tables Vol C Tables 4.2.6.8 and 6.1.1.4'

loop_
_geom_angle_atom_site_label_1
_geom_angle_atom_site_label_2
_geom_angle_atom_site_label_3
_geom_angle_site_symmetry_1
_geom_angle_site_symmetry_3
_geom_angle
Al1 Sn1 Sn2 . . 180.0
Al1 Sn1 Li5 . 1_655 109.9(3)
Sn2 Sn1 Li5 . 1_655 70.1(3)
Al1 Sn1 Li5 . 1_665 109.9(3)
Sn2 Sn1 Li5 . 1_665 70.1(3)
Li5 Sn1 Li5 1_655 1_665 109.0(3)
Al1 Sn1 Li5 . . 109.9(3)
Sn2 Sn1 Li5 . . 70.1(3)
Li5 Sn1 Li5 1_655 . 109.0(3)
Li5 Sn1 Li5 1_665 . 109.0(3)
Al1 Sn1 Al1 . 7_666 69.98(5)
Sn2 Sn1 Al1 . 7_666 110.02(5)
Li5 Sn1 Al1 1_655 7_666 179.9(3)
Li5 Sn1 Al1 1_665 7_666 71.02(16)
Li5 Sn1 Al1 . 7_666 71.02(16)
Al1 Sn1 Al1 . 7_766 69.98(5)
Sn2 Sn1 Al1 . 7_766 110.02(5)
Li5 Sn1 Al1 1_655 7_766 71.02(16)
Li5 Sn1 Al1 1_665 7_766 71.02(16)
Li5 Sn1 Al1 . 7_766 179.9(3)
Al1 Sn1 Al1 7_666 7_766 108.91(6)
Al1 Sn1 Al1 . 7_656 69.98(5)
Sn2 Sn1 Al1 . 7_656 110.02(5)
Li5 Sn1 Al1 1_655 7_656 71.02(16)
Li5 Sn1 Al1 1_665 7_656 179.9(3)
Li5 Sn1 Al1 . 7_656 71.02(16)
Al1 Sn1 Al1 7_666 7_656 108.91(6)
Al1 Sn1 Al1 7_766 7_656 108.91(6)
Al1 Sn1 Li2 . 7_666 124.5(2)
Sn2 Sn1 Li2 . 7_666 55.5(2)
Li5 Sn1 Li2 1_655 7_666 125.6(4)
Li5 Sn1 Li2 1_665 7_666 54.53(14)
Li5 Sn1 Li2 . 7_666 54.53(14)
Al1 Sn1 Li2 7_666 7_666 54.5(2)
Al1 Sn1 Li2 7_766 7_666 125.53(3)
Al1 Sn1 Li2 7_656 7_666 125.53(3)
Al1 Sn1 Li2 . 7_656 124.5(2)
Sn2 Sn1 Li2 . 7_656 55.5(2)
Li5 Sn1 Li2 1_655 7_656 54.53(14)
Li5 Sn1 Li2 1_665 7_656 125.6(4)
Li5 Sn1 Li2 . 7_656 54.53(14)
Al1 Sn1 Li2 7_666 7_656 125.53(3)
Al1 Sn1 Li2 7_766 7_656 125.53(3)
Al1 Sn1 Li2 7_656 7_656 54.5(2)
Li2 Sn1 Li2 7_666 7_656 91.1(3)
Al1 Sn1 Li2 . 7_766 124.5(2)
Sn2 Sn1 Li2 . 7_766 55.5(2)
Li5 Sn1 Li2 1_655 7_766 54.53(14)
Li5 Sn1 Li2 1_665 7_766 54.53(14)
Li5 Sn1 Li2 . 7_766 125.6(4)
Al1 Sn1 Li2 7_666 7_766 125.53(3)
Al1 Sn1 Li2 7_766 7_766 54.5(2)
Al1 Sn1 Li2 7_656 7_766 125.53(3)
Li2 Sn1 Li2 7_666 7_766 91.1(3)
Li2 Sn1 Li2 7_656 7_766 91.1(3)
Al1 Sn1 Li4 . 1_655 55.067(12)
Sn2 Sn1 Li4 . 1_655 124.933(12)
Li5 Sn1 Li4 1_655 1_655 54.8(3)
Li5 Sn1 Li4 1_665 1_655 125.47(15)
Li5 Sn1 Li4 . 1_655 125.47(15)
Al1 Sn1 Li4 7_666 1_655 125.04(6)
Al1 Sn1 Li4 7_766 1_655 54.47(3)
Al1 Sn1 Li4 7_656 1_655 54.47(3)
Li2 Sn1 Li4 7_666 1_655 179.5(2)
Li2 Sn1 Li4 7_656 1_655 89.21(16)
Li2 Sn1 Li4 7_766 1_655 89.21(16)
Li1 Sn2 Sn1 . . 180.0
Li1 Sn2 Al2 . . 70.71(6)
Sn1 Sn2 Al2 . . 109.29(6)
Li1 Sn2 Al2 . 1_655 70.71(6)
Sn1 Sn2 Al2 . 1_655 109.29(6)
Al2 Sn2 Al2 . 1_655 109.65(6)
Li1 Sn2 Al2 . 1_665 70.71(6)
Sn1 Sn2 Al2 . 1_665 109.29(6)
Al2 Sn2 Al2 . 1_665 109.65(6)
Al2 Sn2 Al2 1_655 1_665 109.65(6)
Li1 Sn2 Li2 . 7_666 109.9(3)
Sn1 Sn2 Li2 . 7_666 70.1(3)
Al2 Sn2 Li2 . 7_666 70.64(15)
Al2 Sn2 Li2 1_655 7_666 179.4(3)
Al2 Sn2 Li2 1_665 7_666 70.64(15)
Li1 Sn2 Li2 . 7_766 109.9(3)
Sn1 Sn2 Li2 . 7_766 70.1(3)
Al2 Sn2 Li2 . 7_766 179.4(3)
Al2 Sn2 Li2 1_655 7_766 70.64(15)
Al2 Sn2 Li2 1_665 7_766 70.64(15)
Li2 Sn2 Li2 7_666 7_766 109.1(3)
Li1 Sn2 Li2 . 7_656 109.9(3)
Sn1 Sn2 Li2 . 7_656 70.1(3)
Al2 Sn2 Li2 . 7_656 70.64(15)
Al2 Sn2 Li2 1_655 7_656 70.64(15)
Al2 Sn2 Li2 1_665 7_656 179.4(3)
Li2 Sn2 Li2 7_666 7_656 109.1(3)
Li2 Sn2 Li2 7_766 7_656 109.1(3)
Li1 Sn2 Li3 . 7_666 57.4(4)
Sn1 Sn2 Li3 . 7_666 122.6(4)
Al2 Sn2 Li3 . 7_666 54.86(3)
Al2 Sn2 Li3 1_655 7_666 128.1(4)
Al2 Sn2 Li3 1_665 7_666 54.86(3)
Li2 Sn2 Li3 7_666 7_666 52.5(5)
Li2 Sn2 Li3 7_766 7_666 125.40(13)
Li2 Sn2 Li3 7_656 7_666 125.40(13)
Li1 Sn2 Li3 . 7_656 57.4(4)
Sn1 Sn2 Li3 . 7_656 122.6(4)
Al2 Sn2 Li3 . 7_656 54.86(3)
Al2 Sn2 Li3 1_655 7_656 54.86(3)
Al2 Sn2 Li3 1_665 7_656 128.1(4)
Li2 Sn2 Li3 7_666 7_656 125.40(13)
Li2 Sn2 Li3 7_766 7_656 125.40(13)
Li2 Sn2 Li3 7_656 7_656 52.5(5)
Li3 Sn2 Li3 7_666 7_656 93.7(6)
Li1 Sn2 Li3 . 7_766 57.4(4)
Sn1 Sn2 Li3 . 7_766 122.6(4)
Al2 Sn2 Li3 . 7_766 128.1(4)
Al2 Sn2 Li3 1_655 7_766 54.86(3)
Al2 Sn2 Li3 1_665 7_766 54.86(3)
Li2 Sn2 Li3 7_666 7_766 125.40(13)
Li2 Sn2 Li3 7_766 7_766 52.5(5)
Li2 Sn2 Li3 7_656 7_766 125.40(13)
Li3 Sn2 Li3 7_666 7_766 93.7(6)
Li3 Sn2 Li3 7_656 7_766 93.7(6)
Li1 Sn2 Li5 . . 124.5(2)
Sn1 Sn2 Li5 . . 55.5(2)
Al2 Sn2 Li5 . . 53.7(2)
Al2 Sn2 Li5 1_655 . 125.17(3)
Al2 Sn2 Li5 1_665 . 125.17(3)
Li2 Sn2 Li5 7_666 . 54.55(14)
Li2 Sn2 Li5 7_766 . 125.7(4)
Li2 Sn2 Li5 7_656 . 54.55(14)
Li3 Sn2 Li5 7_666 . 87.6(3)
Li3 Sn2 Li5 7_656 . 87.6(3)
Li3 Sn2 Li5 7_766 . 178.2(5)
Al2 Sn3 Al2 7 . 180.0
Al2 Sn3 Li1 7 . 113.7(3)
Al2 Sn3 Li1 . . 66.3(3)
Al2 Sn3 Li1 7 7 66.3(3)
Al2 Sn3 Li1 . 7 113.7(3)
Li1 Sn3 Li1 . 7 180.0
Al2 Sn3 Li1 7 7_665 66.3(3)
Al2 Sn3 Li1 . 7_665 113.7(3)
Li1 Sn3 Li1 . 7_665 75.1(4)
Li1 Sn3 Li1 7 7_665 104.9(4)
Al2 Sn3 Li1 7 1_445 113.7(3)
Al2 Sn3 Li1 . 1_445 66.3(3)
Li1 Sn3 Li1 . 1_445 104.9(4)
Li1 Sn3 Li1 7 1_445 75.1(4)
Li1 Sn3 Li1 7_665 1_445 180.0(7)
Al2 Sn3 Li1 7 1_455 113.7(3)
Al2 Sn3 Li1 . 1_455 66.3(3)
Li1 Sn3 Li1 . 1_455 104.9(4)
Li1 Sn3 Li1 7 1_455 75.1(4)
Li1 Sn3 Li1 7_665 1_455 75.1(4)
Li1 Sn3 Li1 1_445 1_455 104.9(4)
Al2 Sn3 Li1 7 7_655 66.3(3)
Al2 Sn3 Li1 . 7_655 113.7(3)
Li1 Sn3 Li1 . 7_655 75.1(4)
Li1 Sn3 Li1 7 7_655 104.9(4)
Li1 Sn3 Li1 7_665 7_655 104.9(4)
Li1 Sn3 Li1 1_445 7_655 75.1(4)
Li1 Sn3 Li1 1_455 7_655 180.0(7)
Al2 Sn3 Li3 7 7_666 126.8(4)
Al2 Sn3 Li3 . 7_666 53.2(4)
Li1 Sn3 Li3 . 7_666 52.58(17)
Li1 Sn3 Li3 7 7_666 127.42(17)
Li1 Sn3 Li3 7_665 7_666 60.5(5)
Li1 Sn3 Li3 1_445 7_666 119.5(5)
Li1 Sn3 Li3 1_455 7_666 52.58(17)
Li1 Sn3 Li3 7_655 7_666 127.42(17)
Al2 Sn3 Li3 7 1_444 53.2(4)
Al2 Sn3 Li3 . 1_444 126.8(4)
Li1 Sn3 Li3 . 1_444 127.42(17)
Li1 Sn3 Li3 7 1_444 52.58(17)
Li1 Sn3 Li3 7_665 1_444 119.5(5)
Li1 Sn3 Li3 1_445 1_444 60.5(5)
Li1 Sn3 Li3 1_455 1_444 127.42(17)
Li1 Sn3 Li3 7_655 1_444 52.58(17)
Li3 Sn3 Li3 7_666 1_444 180.0(7)
Al2 Sn3 Li3 7 7_556 126.8(4)
Al2 Sn3 Li3 . 7_556 53.2(4)
Li1 Sn3 Li3 . 7_556 119.5(5)
Li1 Sn3 Li3 7 7_556 60.5(5)
Li1 Sn3 Li3 7_665 7_556 127.42(17)
Li1 Sn3 Li3 1_445 7_556 52.58(17)
Li1 Sn3 Li3 1_455 7_556 52.58(17)
Li1 Sn3 Li3 7_655 7_556 127.42(17)
Li3 Sn3 Li3 7_666 7_556 87.8(5)
Li3 Sn3 Li3 1_444 7_556 92.2(5)
Al2 Sn3 Li3 7 1_554 53.2(4)
Al2 Sn3 Li3 . 1_554 126.8(4)
Li1 Sn3 Li3 . 1_554 60.5(5)
Li1 Sn3 Li3 7 1_554 119.5(5)
Li1 Sn3 Li3 7_665 1_554 52.58(17)
Li1 Sn3 Li3 1_445 1_554 127.42(17)
Li1 Sn3 Li3 1_455 1_554 127.42(17)
Li1 Sn3 Li3 7_655 1_554 52.58(17)
Li3 Sn3 Li3 7_666 1_554 92.2(5)
Li3 Sn3 Li3 1_444 1_554 87.8(5)
Li3 Sn3 Li3 7_556 1_554 180.0(7)
Sn1 Al1 Li2 . . 180.0
Sn1 Al1 Li4 . 1_655 71.53(5)
Li2 Al1 Li4 . 1_655 108.47(5)
Sn1 Al1 Li4 . . 71.53(5)
Li2 Al1 Li4 . . 108.47(5)
Li4 Al1 Li4 1_655 . 110.45(5)
Sn1 Al1 Li4 . 1_665 71.53(5)
Li2 Al1 Li4 . 1_665 108.47(5)
Li4 Al1 Li4 1_655 1_665 110.45(5)
Li4 Al1 Li4 . 1_665 110.45(5)
Sn1 Al1 Sn1 . 7_666 110.02(5)
Li2 Al1 Sn1 . 7_666 69.98(5)
Li4 Al1 Sn1 1_655 7_666 178.45(11)
Li4 Al1 Sn1 . 7_666 70.300(8)
Li4 Al1 Sn1 1_665 7_666 70.300(8)
Sn1 Al1 Sn1 . 7_766 110.02(5)
Li2 Al1 Sn1 . 7_766 69.98(5)
Li4 Al1 Sn1 1_655 7_766 70.300(7)
Li4 Al1 Sn1 . 7_766 178.45(11)
Li4 Al1 Sn1 1_665 7_766 70.301(7)
Sn1 Al1 Sn1 7_666 7_766 108.91(6)
Sn1 Al1 Sn1 . 7_656 110.02(5)
Li2 Al1 Sn1 . 7_656 69.98(5)
Li4 Al1 Sn1 1_655 7_656 70.300(7)
Li4 Al1 Sn1 . 7_656 70.301(7)
Li4 Al1 Sn1 1_665 7_656 178.45(11)
Sn1 Al1 Sn1 7_666 7_656 108.91(6)
Sn1 Al1 Sn1 7_766 7_656 108.91(6)
Li5 Al2 Sn3 . . 180.0
Li5 Al2 Li3 . 7_556 106.2(5)
Sn3 Al2 Li3 . 7_556 73.8(5)
Li5 Al2 Li3 . 7_666 106.2(5)
Sn3 Al2 Li3 . 7_666 73.8(5)
Li3 Al2 Li3 7_556 7_666 112.5(5)
Li5 Al2 Li3 . 7_656 106.2(5)
Sn3 Al2 Li3 . 7_656 73.8(5)
Li3 Al2 Li3 7_556 7_656 112.5(5)
Li3 Al2 Li3 7_666 7_656 112.5(5)
Li5 Al2 Sn2 . 1_445 70.71(6)
Sn3 Al2 Sn2 . 1_445 109.29(6)
Li3 Al2 Sn2 7_556 1_445 68.8(3)
Li3 Al2 Sn2 7_666 1_445 176.9(5)
Li3 Al2 Sn2 7_656 1_445 68.8(3)
Li5 Al2 Sn2 . . 70.71(6)
Sn3 Al2 Sn2 . . 109.29(6)
Li3 Al2 Sn2 7_556 . 176.9(5)
Li3 Al2 Sn2 7_666 . 68.8(3)
Li3 Al2 Sn2 7_656 . 68.8(3)
Sn2 Al2 Sn2 1_445 . 109.65(6)
Li5 Al2 Sn2 . 1_455 70.71(6)
Sn3 Al2 Sn2 . 1_455 109.29(6)
Li3 Al2 Sn2 7_556 1_455 68.8(3)
Li3 Al2 Sn2 7_666 1_455 68.8(3)
Li3 Al2 Sn2 7_656 1_455 176.9(5)
Sn2 Al2 Sn2 1_445 1_455 109.65(6)
Sn2 Al2 Sn2 . 1_455 109.65(6)
Li5 Al2 Li1 . 1_445 120.9(3)
Sn3 Al2 Li1 . 1_445 59.1(3)
Li3 Al2 Li1 7_556 1_445 56.3(2)
Li3 Al2 Li1 7_666 1_445 132.9(6)
Li3 Al2 Li1 7_656 1_445 56.3(2)
Sn2 Al2 Li1 1_445 1_445 50.2(3)
Sn2 Al2 Li1 . 1_445 125.07(3)
Sn2 Al2 Li1 1_455 1_445 125.07(3)
Li5 Al2 Li1 . 1_455 120.9(3)
Sn3 Al2 Li1 . 1_455 59.1(3)
Li3 Al2 Li1 7_556 1_455 56.3(2)
Li3 Al2 Li1 7_666 1_455 56.3(2)
Li3 Al2 Li1 7_656 1_455 132.9(6)
Sn2 Al2 Li1 1_445 1_455 125.07(3)
Sn2 Al2 Li1 . 1_455 125.07(3)
Sn2 Al2 Li1 1_455 1_455 50.2(3)
Li1 Al2 Li1 1_445 1_455 96.0(4)
Li5 Al2 Li1 . . 120.9(3)
Sn3 Al2 Li1 . . 59.1(3)
Li3 Al2 Li1 7_556 . 132.9(6)
Li3 Al2 Li1 7_666 . 56.3(2)
Li3 Al2 Li1 7_656 . 56.3(2)
Sn2 Al2 Li1 1_445 . 125.07(3)
Sn2 Al2 Li1 . . 50.2(3)
Sn2 Al2 Li1 1_455 . 125.07(3)
Li1 Al2 Li1 1_445 . 96.0(4)
Li1 Al2 Li1 1_455 . 96.0(4)
Sn2 Li1 Li3 . 7_666 72.9(6)
Sn2 Li1 Li3 . 7_766 72.9(6)
Li3 Li1 Li3 7_666 7_766 111.7(5)
Sn2 Li1 Li3 . 7_656 72.9(6)
Li3 Li1 Li3 7_666 7_656 111.7(5)
Li3 Li1 Li3 7_766 7_656 111.7(5)
Sn2 Li1 Sn3 . 1_655 113.7(3)
Li3 Li1 Sn3 7_666 1_655 173.4(8)
Li3 Li1 Sn3 7_766 1_655 71.4(3)
Li3 Li1 Sn3 7_656 1_655 71.4(3)
Sn2 Li1 Sn3 . . 113.7(3)
Li3 Li1 Sn3 7_666 . 71.4(3)
Li3 Li1 Sn3 7_766 . 173.4(8)
Li3 Li1 Sn3 7_656 . 71.4(3)
Sn3 Li1 Sn3 1_655 . 104.9(4)
Sn2 Li1 Sn3 . 1_665 113.7(3)
Li3 Li1 Sn3 7_666 1_665 71.4(3)
Li3 Li1 Sn3 7_766 1_665 71.4(3)
Li3 Li1 Sn3 7_656 1_665 173.4(8)
Sn3 Li1 Sn3 1_655 1_665 104.9(4)
Sn3 Li1 Sn3 . 1_665 104.9(4)
Sn2 Li1 Al2 . 1_655 59.1(3)
Li3 Li1 Al2 7_666 1_655 131.9(8)
Li3 Li1 Al2 7_766 1_655 55.8(3)
Li3 Li1 Al2 7_656 1_655 55.8(3)
Sn3 Li1 Al2 1_655 1_655 54.66(6)
Sn3 Li1 Al2 . 1_655 126.83(8)
Sn3 Li1 Al2 1_665 1_655 126.83(8)
Sn2 Li1 Al2 . 1_665 59.1(3)
Li3 Li1 Al2 7_666 1_665 55.8(3)
Li3 Li1 Al2 7_766 1_665 55.8(3)
Li3 Li1 Al2 7_656 1_665 131.9(8)
Sn3 Li1 Al2 1_655 1_665 126.83(8)
Sn3 Li1 Al2 . 1_665 126.83(8)
Sn3 Li1 Al2 1_665 1_665 54.66(6)
Al2 Li1 Al2 1_655 1_665 96.0(4)
Sn2 Li1 Al2 . . 59.1(3)
Li3 Li1 Al2 7_666 . 55.8(3)
Li3 Li1 Al2 7_766 . 131.9(8)
Li3 Li1 Al2 7_656 . 55.8(3)
Sn3 Li1 Al2 1_655 . 126.83(8)
Sn3 Li1 Al2 . . 54.66(6)
Sn3 Li1 Al2 1_665 . 126.83(8)
Al2 Li1 Al2 1_655 . 96.0(4)
Al2 Li1 Al2 1_665 . 96.0(4)
Sn2 Li1 Li3 . 1_554 180.0
Li3 Li1 Li3 7_666 1_554 107.1(6)
Li3 Li1 Li3 7_766 1_554 107.1(6)
Li3 Li1 Li3 7_656 1_554 107.1(6)
Sn3 Li1 Li3 1_655 1_554 66.3(3)
Sn3 Li1 Li3 . 1_554 66.3(3)
Sn3 Li1 Li3 1_665 1_554 66.3(3)
Al2 Li1 Li3 1_655 1_554 120.9(3)
Al2 Li1 Li3 1_665 1_554 120.9(3)
Al2 Li1 Li3 . 1_554 120.9(3)
Li3 Li2 Li5 . 7_656 108.0(4)
Li3 Li2 Li5 . 7_556 108.0(4)
Li5 Li2 Li5 7_656 7_556 110.9(4)
Li3 Li2 Li5 . 7_666 108.0(4)
Li5 Li2 Li5 7_656 7_666 110.9(4)
Li5 Li2 Li5 7_556 7_666 110.9(4)
Li3 Li2 Al1 . . 180.0
Li5 Li2 Al1 7_656 . 72.0(4)
Li5 Li2 Al1 7_556 . 72.0(4)
Li5 Li2 Al1 7_666 . 72.0(4)
Li3 Li2 Sn2 . 7_666 70.1(3)
Li5 Li2 Sn2 7_656 7_666 178.1(7)
Li5 Li2 Sn2 7_556 7_666 69.98(15)
Li5 Li2 Sn2 7_666 7_666 69.98(15)
Al1 Li2 Sn2 . 7_666 109.9(3)
Li3 Li2 Sn2 . 7_766 70.1(3)
Li5 Li2 Sn2 7_656 7_766 69.98(15)
Li5 Li2 Sn2 7_556 7_766 178.1(7)
Li5 Li2 Sn2 7_666 7_766 69.98(15)
Al1 Li2 Sn2 . 7_766 109.9(3)
Sn2 Li2 Sn2 7_666 7_766 109.1(3)
Li3 Li2 Sn2 . 7_656 70.1(3)
Li5 Li2 Sn2 7_656 7_656 69.98(15)
Li5 Li2 Sn2 7_556 7_656 69.98(15)
Li5 Li2 Sn2 7_666 7_656 178.1(7)
Al1 Li2 Sn2 . 7_656 109.9(3)
Sn2 Li2 Sn2 7_666 7_656 109.1(3)
Sn2 Li2 Sn2 7_766 7_656 109.1(3)
Li3 Li2 Sn1 . 7_666 124.5(2)
Li5 Li2 Sn1 7_656 7_666 127.5(6)
Li5 Li2 Sn1 7_556 7_666 55.5(2)
Li5 Li2 Sn1 7_666 7_666 55.5(2)
Al1 Li2 Sn1 . 7_666 55.5(2)
Sn2 Li2 Sn1 7_666 7_666 54.34(7)
Sn2 Li2 Sn1 7_766 7_666 125.45(14)
Sn2 Li2 Sn1 7_656 7_666 125.45(14)
Li3 Li2 Sn1 . 7_656 124.5(2)
Li5 Li2 Sn1 7_656 7_656 55.5(2)
Li5 Li2 Sn1 7_556 7_656 55.5(2)
Li5 Li2 Sn1 7_666 7_656 127.5(6)
Al1 Li2 Sn1 . 7_656 55.5(2)
Sn2 Li2 Sn1 7_666 7_656 125.45(14)
Sn2 Li2 Sn1 7_766 7_656 125.45(14)
Sn2 Li2 Sn1 7_656 7_656 54.34(7)
Sn1 Li2 Sn1 7_666 7_656 91.1(3)
Li3 Li2 Sn1 . 7_766 124.5(2)
Li5 Li2 Sn1 7_656 7_766 55.5(2)
Li5 Li2 Sn1 7_556 7_766 127.5(6)
Li5 Li2 Sn1 7_666 7_766 55.5(2)
Al1 Li2 Sn1 . 7_766 55.5(2)
Sn2 Li2 Sn1 7_666 7_766 125.45(14)
Sn2 Li2 Sn1 7_766 7_766 54.34(7)
Sn2 Li2 Sn1 7_656 7_766 125.45(14)
Sn1 Li2 Sn1 7_666 7_766 91.1(3)
Sn1 Li2 Sn1 7_656 7_766 91.1(3)
Li2 Li3 Al2 . 7_656 73.8(5)
Li2 Li3 Al2 . 7_556 73.8(5)
Al2 Li3 Al2 7_656 7_556 112.5(5)
Li2 Li3 Al2 . 7_666 73.8(5)
Al2 Li3 Al2 7_656 7_666 112.5(5)
Al2 Li3 Al2 7_556 7_666 112.5(5)
Li2 Li3 Li1 . 7_666 107.1(6)
Al2 Li3 Li1 7_656 7_666 179.0(11)
Al2 Li3 Li1 7_556 7_666 67.88(16)
Al2 Li3 Li1 7_666 7_666 67.88(16)
Li2 Li3 Li1 . 7_766 107.1(6)
Al2 Li3 Li1 7_656 7_766 67.88(16)
Al2 Li3 Li1 7_556 7_766 179.0(11)
Al2 Li3 Li1 7_666 7_766 67.88(16)
Li1 Li3 Li1 7_666 7_766 111.7(5)
Li2 Li3 Li1 . 7_656 107.1(6)
Al2 Li3 Li1 7_656 7_656 67.88(16)
Al2 Li3 Li1 7_556 7_656 67.88(16)
Al2 Li3 Li1 7_666 7_656 179.0(11)
Li1 Li3 Li1 7_666 7_656 111.7(5)
Li1 Li3 Li1 7_766 7_656 111.7(5)
Li2 Li3 Sn2 . 7_666 57.4(4)
Al2 Li3 Sn2 7_656 7_666 131.2(9)
Al2 Li3 Sn2 7_556 7_666 56.3(2)
Al2 Li3 Sn2 7_666 7_666 56.3(2)
Li1 Li3 Sn2 7_666 7_666 49.8(4)
Li1 Li3 Sn2 7_766 7_666 124.1(3)
Li1 Li3 Sn2 7_656 7_666 124.1(3)
Li2 Li3 Sn2 . 7_656 57.4(4)
Al2 Li3 Sn2 7_656 7_656 56.3(2)
Al2 Li3 Sn2 7_556 7_656 56.3(2)
Al2 Li3 Sn2 7_666 7_656 131.2(9)
Li1 Li3 Sn2 7_666 7_656 124.1(3)
Li1 Li3 Sn2 7_766 7_656 124.1(3)
Li1 Li3 Sn2 7_656 7_656 49.8(4)
Sn2 Li3 Sn2 7_666 7_656 93.7(6)
Li2 Li3 Sn2 . 7_766 57.4(4)
Al2 Li3 Sn2 7_656 7_766 56.3(2)
Al2 Li3 Sn2 7_556 7_766 131.2(9)
Al2 Li3 Sn2 7_666 7_766 56.3(2)
Li1 Li3 Sn2 7_666 7_766 124.1(3)
Li1 Li3 Sn2 7_766 7_766 49.8(4)
Li1 Li3 Sn2 7_656 7_766 124.1(3)
Sn2 Li3 Sn2 7_666 7_766 93.7(6)
Sn2 Li3 Sn2 7_656 7_766 93.7(6)
Li2 Li3 Li1 . 1_556 180.0
Al2 Li3 Li1 7_656 1_556 106.2(5)
Al2 Li3 Li1 7_556 1_556 106.2(5)
Al2 Li3 Li1 7_666 1_556 106.2(5)
Li1 Li3 Li1 7_666 1_556 72.9(6)
Li1 Li3 Li1 7_766 1_556 72.9(6)
Li1 Li3 Li1 7_656 1_556 72.9(6)
Sn2 Li3 Li1 7_666 1_556 122.6(4)
Sn2 Li3 Li1 7_656 1_556 122.6(4)
Sn2 Li3 Li1 7_766 1_556 122.6(4)
Li2 Li3 Sn3 . 1_656 126.8(4)
Al2 Li3 Sn3 7_656 1_656 53.01(17)
Al2 Li3 Sn3 7_556 1_656 123.5(3)
Al2 Li3 Sn3 7_666 1_656 123.5(3)
Li1 Li3 Sn3 7_666 1_656 126.0(9)
Li1 Li3 Sn3 7_766 1_656 56.0(3)
Li1 Li3 Sn3 7_656 1_656 56.0(3)
Sn2 Li3 Sn3 7_666 1_656 175.8(8)
Sn2 Li3 Sn3 7_656 1_656 89.20(4)
Sn2 Li3 Sn3 7_766 1_656 89.20(4)
Li1 Li3 Sn3 1_556 1_656 53.2(4)
Al1 Li4 Al1 . 7_556 180.0
Al1 Li4 Al1 . 7_666 69.55(5)
Al1 Li4 Al1 7_556 7_666 110.45(5)
Al1 Li4 Al1 . 1_445 110.45(5)
Al1 Li4 Al1 7_556 1_445 69.55(5)
Al1 Li4 Al1 7_666 1_445 180.0
Al1 Li4 Al1 . 7_656 69.55(5)
Al1 Li4 Al1 7_556 7_656 110.45(5)
Al1 Li4 Al1 7_666 7_656 110.45(5)
Al1 Li4 Al1 1_445 7_656 69.55(5)
Al1 Li4 Al1 . 1_455 110.45(5)
Al1 Li4 Al1 7_556 1_455 69.55(5)
Al1 Li4 Al1 7_666 1_455 69.55(5)
Al1 Li4 Al1 1_445 1_455 110.45(5)
Al1 Li4 Al1 7_656 1_455 180.00(11)
Al1 Li4 Li5 . 7_556 71.53(5)
Al1 Li4 Li5 7_556 7_556 108.47(5)
Al1 Li4 Li5 7_666 7_556 108.47(5)
Al1 Li4 Li5 1_445 7_556 71.53(5)
Al1 Li4 Li5 7_656 7_556 108.47(5)
Al1 Li4 Li5 1_455 7_556 71.53(5)
Al1 Li4 Li5 . . 108.47(5)
Al1 Li4 Li5 7_556 . 71.53(5)
Al1 Li4 Li5 7_666 . 71.53(5)
Al1 Li4 Li5 1_445 . 108.47(5)
Al1 Li4 Li5 7_656 . 71.53(5)
Al1 Li4 Li5 1_455 . 108.47(5)
Li5 Li4 Li5 7_556 . 180.0
Al1 Li4 Sn1 . 7_666 55.23(3)
Al1 Li4 Sn1 7_556 7_666 124.77(3)
Al1 Li4 Sn1 7_666 7_666 53.41(6)
Al1 Li4 Sn1 1_445 7_666 126.59(6)
Al1 Li4 Sn1 7_656 7_666 124.77(3)
Al1 Li4 Sn1 1_455 7_666 55.23(3)
Li5 Li4 Sn1 7_556 7_666 55.066(12)
Li5 Li4 Sn1 . 7_666 124.934(12)
Al1 Li4 Sn1 . 1_445 124.77(3)
Al1 Li4 Sn1 7_556 1_445 55.23(3)
Al1 Li4 Sn1 7_666 1_445 126.59(6)
Al1 Li4 Sn1 1_445 1_445 53.41(6)
Al1 Li4 Sn1 7_656 1_445 55.23(3)
Al1 Li4 Sn1 1_455 1_445 124.77(3)
Li5 Li4 Sn1 7_556 1_445 124.934(12)
Li5 Li4 Sn1 . 1_445 55.066(12)
Sn1 Li4 Sn1 7_666 1_445 180.0
Al1 Li4 Sn1 . 7_556 126.60(6)
Al1 Li4 Sn1 7_556 7_556 53.41(6)
Al1 Li4 Sn1 7_666 7_556 124.77(3)
Al1 Li4 Sn1 1_445 7_556 55.23(3)
Al1 Li4 Sn1 7_656 7_556 124.77(3)
Al1 Li4 Sn1 1_455 7_556 55.23(3)
Li5 Li4 Sn1 7_556 7_556 55.066(11)
Li5 Li4 Sn1 . 7_556 124.934(12)
Sn1 Li4 Sn1 7_666 7_556 90.467(16)
Sn1 Li4 Sn1 1_445 7_556 89.533(16)
Al1 Li4 Sn1 . . 53.40(6)
Al1 Li4 Sn1 7_556 . 126.59(6)
Al1 Li4 Sn1 7_666 . 55.23(3)
Al1 Li4 Sn1 1_445 . 124.77(3)
Al1 Li4 Sn1 7_656 . 55.23(3)
Al1 Li4 Sn1 1_455 . 124.77(3)
Li5 Li4 Sn1 7_556 . 124.933(12)
Li5 Li4 Sn1 . . 55.067(12)
Sn1 Li4 Sn1 7_666 . 89.533(16)
Sn1 Li4 Sn1 1_445 . 90.467(16)
Sn1 Li4 Sn1 7_556 . 180.0
Al2 Li5 Li2 . 7_556 72.0(4)
Al2 Li5 Li2 . 7_666 72.0(4)
Li2 Li5 Li2 7_556 7_666 110.9(4)
Al2 Li5 Li2 . 7_656 72.0(4)
Li2 Li5 Li2 7_556 7_656 110.9(4)
Li2 Li5 Li2 7_666 7_656 110.9(4)
Al2 Li5 Li4 . . 180.0
Li2 Li5 Li4 7_556 . 108.0(4)
Li2 Li5 Li4 7_666 . 108.0(4)
Li2 Li5 Li4 7_656 . 108.0(4)
Al2 Li5 Sn1 . 1_445 109.9(3)
Li2 Li5 Sn1 7_556 1_445 70.00(15)
Li2 Li5 Sn1 7_666 1_445 178.1(7)
Li2 Li5 Sn1 7_656 1_445 70.00(15)
Li4 Li5 Sn1 . 1_445 70.1(3)
Al2 Li5 Sn1 . . 109.9(3)
Li2 Li5 Sn1 7_556 . 178.1(7)
Li2 Li5 Sn1 7_666 . 70.00(15)
Li2 Li5 Sn1 7_656 . 70.00(15)
Li4 Li5 Sn1 . . 70.1(3)
Sn1 Li5 Sn1 1_445 . 109.0(3)
Al2 Li5 Sn1 . 1_455 109.9(3)
Li2 Li5 Sn1 7_556 1_455 70.00(15)
Li2 Li5 Sn1 7_666 1_455 70.00(15)
Li2 Li5 Sn1 7_656 1_455 178.1(7)
Li4 Li5 Sn1 . 1_455 70.1(3)
Sn1 Li5 Sn1 1_445 1_455 109.0(3)
Sn1 Li5 Sn1 . 1_455 109.0(3)
Al2 Li5 Sn2 . . 55.5(2)
Li2 Li5 Sn2 7_556 . 127.6(6)
Li2 Li5 Sn2 7_666 . 55.5(2)
Li2 Li5 Sn2 7_656 . 55.5(2)
Li4 Li5 Sn2 . . 124.5(2)
Sn1 Li5 Sn2 1_445 . 125.47(14)
Sn1 Li5 Sn2 . . 54.35(7)
Sn1 Li5 Sn2 1_455 . 125.47(14)
Al2 Li5 Sn2 . 1_445 55.5(2)
Li2 Li5 Sn2 7_556 1_445 55.5(2)
Li2 Li5 Sn2 7_666 1_445 127.6(6)
Li2 Li5 Sn2 7_656 1_445 55.5(2)
Li4 Li5 Sn2 . 1_445 124.5(2)
Sn1 Li5 Sn2 1_445 1_445 54.35(7)
Sn1 Li5 Sn2 . 1_445 125.47(14)
Sn1 Li5 Sn2 1_455 1_445 125.46(14)
Sn2 Li5 Sn2 . 1_445 91.1(3)
Al2 Li5 Sn2 . 1_455 55.5(2)
Li2 Li5 Sn2 7_556 1_455 55.5(2)
Li2 Li5 Sn2 7_666 1_455 55.5(2)
Li2 Li5 Sn2 7_656 1_455 127.6(6)
Li4 Li5 Sn2 . 1_455 124.5(2)
Sn1 Li5 Sn2 1_445 1_455 125.47(14)
Sn1 Li5 Sn2 . 1_455 125.47(14)
Sn1 Li5 Sn2 1_455 1_455 54.35(7)
Sn2 Li5 Sn2 . 1_455 91.1(3)
Sn2 Li5 Sn2 1_445 1_455 91.1(3)

loop_
_geom_bond_atom_site_label_1
_geom_bond_atom_site_label_2
_geom_bond_site_symmetry_2
_geom_bond_distance
Sn1 Al1 . 2.812(3)
Sn1 Sn2 . 2.8541(12)
Sn1 Li5 1_655 2.896(5)
Sn1 Li5 1_665 2.896(5)
Sn1 Li5 . 2.896(5)
Sn1 Al1 7_666 2.8985(11)
Sn1 Al1 7_766 2.8986(11)
Sn1 Al1 7_656 2.8986(11)
Sn1 Li2 7_666 3.303(9)
Sn1 Li2 7_656 3.304(9)
Sn1 Li2 7_766 3.304(9)
Sn1 Li4 1_655 3.3219(5)
Sn2 Li1 . 2.585(19)
Sn2 Al2 . 2.8853(11)
Sn2 Al2 1_655 2.8853(11)
Sn2 Al2 1_665 2.8853(11)
Sn2 Li2 7_666 2.896(5)
Sn2 Li2 7_766 2.896(5)
Sn2 Li2 7_656 2.896(5)
Sn2 Li3 7_666 3.234(15)
Sn2 Li3 7_656 3.234(15)
Sn2 Li3 7_766 3.234(15)
Sn2 Li5 . 3.303(9)
Sn3 Al2 7 2.829(3)
Sn3 Al2 . 2.829(3)
Sn3 Li1 . 2.975(8)
Sn3 Li1 7 2.975(8)
Sn3 Li1 7_665 2.975(8)
Sn3 Li1 1_445 2.975(8)
Sn3 Li1 1_455 2.975(8)
Sn3 Li1 7_655 2.975(8)
Sn3 Li3 7_666 3.401(16)
Sn3 Li3 1_444 3.401(16)
Sn3 Li3 7_556 3.401(16)
Sn3 Li3 1_554 3.401(16)
Al1 Li2 . 2.862(16)
Al1 Li4 1_655 2.8713(10)
Al1 Li4 . 2.8713(10)
Al1 Li4 1_665 2.8713(10)
Al1 Sn1 7_666 2.8986(11)
Al1 Sn1 7_766 2.8986(11)
Al1 Sn1 7_656 2.8986(11)
Al2 Li5 . 2.822(16)
Al2 Li3 7_556 2.836(8)
Al2 Li3 7_666 2.836(8)
Al2 Li3 7_656 2.836(8)
Al2 Sn2 1_445 2.8853(11)
Al2 Sn2 1_455 2.8853(11)
Al2 Li1 1_445 3.175(10)
Al2 Li1 1_455 3.175(10)
Al2 Li1 . 3.175(10)
Li1 Li3 7_666 2.850(9)
Li1 Li3 7_766 2.850(9)
Li1 Li3 7_656 2.850(9)
Li1 Sn3 1_655 2.975(8)
Li1 Sn3 1_665 2.975(8)
Li1 Al2 1_655 3.175(10)
Li1 Al2 1_665 3.175(10)
Li1 Li3 1_554 3.24(4)
Li2 Li3 . 2.73(3)
Li2 Li5 7_656 2.863(7)
Li2 Li5 7_556 2.863(7)
Li2 Li5 7_666 2.863(7)
Li2 Sn2 7_666 2.896(5)
Li2 Sn2 7_766 2.896(5)
Li2 Sn2 7_656 2.896(5)
Li2 Sn1 7_666 3.304(9)
Li2 Sn1 7_656 3.304(9)
Li2 Sn1 7_766 3.304(9)
Li3 Al2 7_656 2.836(8)
Li3 Al2 7_556 2.836(8)
Li3 Al2 7_666 2.836(8)
Li3 Li1 7_666 2.850(9)
Li3 Li1 7_766 2.850(9)
Li3 Li1 7_656 2.850(9)
Li3 Sn2 7_666 3.234(15)
Li3 Sn2 7_656 3.234(15)
Li3 Sn2 7_766 3.234(15)
Li3 Li1 1_556 3.24(4)
Li3 Sn3 1_656 3.402(16)
Li4 Al1 7_556 2.8713(10)
Li4 Al1 7_666 2.8713(10)
Li4 Al1 1_445 2.8713(10)
Li4 Al1 7_656 2.8713(10)
Li4 Al1 1_455 2.8713(10)
Li4 Li5 7_556 2.888(16)
Li4 Li5 . 2.888(16)
Li4 Sn1 7_666 3.3219(5)
Li4 Sn1 1_445 3.3219(5)
Li4 Sn1 7_556 3.3219(5)
Li5 Li2 7_556 2.863(7)
Li5 Li2 7_666 2.863(7)
Li5 Li2 7_656 2.863(7)
Li5 Sn1 1_445 2.896(5)
Li5 Sn1 1_455 2.896(5)
Li5 Sn2 1_445 3.303(9)
Li5 Sn2 1_455 3.303(9)

_cod_database_fobs_code 2020747
